data_7028355
loop_
_publ_author_name
'Dutta, Pradip Kr'
'Asatkar, Ashish K.'
'Zade, Sanjio S.'
'Panda, Snigdha'

_publ_section_title
;
 Oxidative addition of disulfide/diselenide to group 10 metal(0) and in
 situ functionalization to form neutral thiasalen/selenasalen group 10
 metal(II) complexes.
;
_journal_issue 4
_journal_name_full 'Dalton transactions (Cambridge, England : 2003)'
_journal_page_first 1736
_journal_page_last 1743
_journal_paper_doi 10.1039/c3dt52132j
_journal_volume 43
_journal_year 2014
_chemical_formula_moiety 'C16 H14 N2 Pt Se2'
_chemical_formula_sum 'C16 H14 N2 Pt Se2'
_chemical_formula_weight 587.30
_chemical_name_systematic
; 
 ? 
;
_space_group_IT_number 2
_symmetry_cell_setting triclinic
_symmetry_space_group_name_Hall '-P 1'
_symmetry_space_group_name_H-M 'P -1'
_atom_sites_solution_hydrogens geom
_atom_sites_solution_primary direct
_atom_sites_solution_secondary difmap
_audit_creation_method SHELXL-97
_cell_angle_alpha 72.482(2)
_cell_angle_beta 85.863(2)
_cell_angle_gamma 83.337(2)
_cell_formula_units_Z 4
_cell_length_a 10.4940(12)
_cell_length_b 12.1603(15)
_cell_length_c 12.8887(16)
_cell_measurement_reflns_used 9981
_cell_measurement_temperature 298(2)
_cell_measurement_theta_max 31.94
_cell_measurement_theta_min 2.61
_cell_volume 1556.7(3)
_computing_cell_refinement 'Bruker SMART'
_computing_data_collection 'Bruker SMART'
_computing_data_reduction 'Bruker SAINT'
_computing_molecular_graphics 'Bruker SHELXTL'
_computing_publication_material 'Bruker SHELXTL'
_computing_structure_refinement 'SHELXL-97 (Sheldrick, 1997)'
_computing_structure_solution 'SHELXS-97 (Sheldrick, 1990)'
_diffrn_ambient_temperature 298(2)
_diffrn_measured_fraction_theta_full 1.000
_diffrn_measured_fraction_theta_max 1.000
_diffrn_radiation_monochromator graphite
_diffrn_radiation_source 'fine-focus sealed tube'
_diffrn_radiation_type MoK\a
_diffrn_radiation_wavelength 0.71073
_diffrn_reflns_av_R_equivalents 0.0472
_diffrn_reflns_av_sigmaI/netI 0.0414
_diffrn_reflns_limit_h_max 13
_diffrn_reflns_limit_h_min -7
_diffrn_reflns_limit_k_max 15
_diffrn_reflns_limit_k_min -15
_diffrn_reflns_limit_l_max 16
_diffrn_reflns_limit_l_min -16
_diffrn_reflns_number 24568
_diffrn_reflns_theta_full 27.00
_diffrn_reflns_theta_max 27.00
_diffrn_reflns_theta_min 1.66
_exptl_absorpt_coefficient_mu 13.684
_exptl_absorpt_correction_T_max 0.065
_exptl_absorpt_correction_T_min 0.045
_exptl_absorpt_correction_type multi-scan
_exptl_absorpt_process_details 'sadabs, bruker, 2008'
_exptl_crystal_colour red
_exptl_crystal_density_diffrn 2.506
_exptl_crystal_density_method 'not measured'
_exptl_crystal_description block
_exptl_crystal_F_000 1080
_exptl_crystal_size_max 0.42
_exptl_crystal_size_mid 0.21
_exptl_crystal_size_min 0.20
_refine_diff_density_max 0.793
_refine_diff_density_min -2.621
_refine_diff_density_rms 0.288
_refine_ls_extinction_method none
_refine_ls_goodness_of_fit_ref 1.149
_refine_ls_hydrogen_treatment constr
_refine_ls_matrix_type full
_refine_ls_number_parameters 379
_refine_ls_number_reflns 6805
_refine_ls_number_restraints 0
_refine_ls_restrained_S_all 1.149
_refine_ls_R_factor_all 0.0408
_refine_ls_R_factor_gt 0.0319
_refine_ls_shift/su_max 0.001
_refine_ls_shift/su_mean 0.000
_refine_ls_structure_factor_coef Fsqd
_refine_ls_weighting_details 'calc w=1/[\s^2^(Fo^2^)+(0.0379P)^2^+2.8299P] where P=(Fo^2^+2Fc^2^)/3'
_refine_ls_weighting_scheme calc
_refine_ls_wR_factor_gt 0.0817
_refine_ls_wR_factor_ref 0.0856
_reflns_number_gt 5752
_reflns_number_total 6805
_reflns_threshold_expression >2sigma(I)
_cod_data_source_file c3dt52132j.txt
_cod_data_source_block ssz_sp_005_1
_cod_depositor_comments
;
The following automatic conversions were performed:

'_symmetry_cell_setting' value 'Triclinic' changed to 'triclinic'
according to
/usr/data/users/saulius/automatic-downloads/current/RSC/lib/dictionaries/cif_core.dic
dictionary named 'cif_core.dic' version 2.4.2 from 2011-04-26.

Automatic conversion script
Id: cif_fix_values 2281 2013-09-26 08:29:07Z andrius 
;
_cod_original_sg_symbol_H-M P-1
_cod_database_code 7028355

loop_
_symmetry_equiv_pos_as_xyz
'x, y, z'
'-x, -y, -z'

loop_
_atom_site_label
_atom_site_type_symbol
_atom_site_fract_x
_atom_site_fract_y
_atom_site_fract_z
_atom_site_U_iso_or_equiv
_atom_site_adp_type
_atom_site_occupancy
_atom_site_symmetry_multiplicity
_atom_site_calc_flag
_atom_site_refinement_flags
Pt1 Pt 0.31796(2) 0.46798(2) 0.440581(18) 0.02595(8) Uani 1 1 d .
Pt2 Pt 0.84795(2) 0.35845(2) 0.169114(18) 0.02396(7) Uani 1 1 d .
Se1 Se 0.20695(6) 0.35705(7) 0.59705(6) 0.03855(17) Uani 1 1 d .
Se2 Se 0.15365(7) 0.62001(6) 0.43443(5) 0.03545(16) Uani 1 1 d .
Se3 Se 0.75614(8) 0.18155(6) 0.19241(5) 0.03811(17) Uani 1 1 d .
Se4 Se 0.70516(7) 0.44598(6) 0.02656(5) 0.03392(16) Uani 1 1 d .
N1 N 0.4093(5) 0.5506(5) 0.3006(4) 0.0323(12) Uani 1 1 d .
C3 C 0.0596(7) 0.8084(6) 0.2676(6) 0.0410(17) Uani 1 1 d .
H3 H -0.0033 0.8130 0.3212 0.049 Uiso 1 1 calc R
N3 N 0.9618(5) 0.2888(5) 0.2979(4) 0.0307(12) Uani 1 1 d .
N4 N 0.9409(5) 0.4999(5) 0.1513(4) 0.0282(11) Uani 1 1 d .
C1 C 0.5417(7) 0.4969(7) 0.2931(6) 0.0430(18) Uani 1 1 d .
H1A H 0.5989 0.5292 0.3294 0.052 Uiso 1 1 calc R
H1B H 0.5707 0.5122 0.2173 0.052 Uiso 1 1 calc R
C2 C 0.5437(8) 0.3674(7) 0.3466(6) 0.0469(19) Uani 1 1 d .
H2A H 0.5064 0.3318 0.2995 0.056 Uiso 1 1 calc R
H2B H 0.6315 0.3331 0.3593 0.056 Uiso 1 1 calc R
N2 N 0.4692(5) 0.3474(5) 0.4508(5) 0.0334(13) Uani 1 1 d .
C4 C 0.5148(6) 0.2638(6) 0.5334(6) 0.0345(15) Uani 1 1 d .
H4 H 0.5934 0.2257 0.5198 0.041 Uiso 1 1 calc R
C5 C 0.4611(6) 0.2219(5) 0.6430(5) 0.0296(13) Uani 1 1 d .
C6 C 0.3362(6) 0.2508(6) 0.6793(5) 0.0314(14) Uani 1 1 d .
C7 C 0.2988(8) 0.1970(7) 0.7891(6) 0.0468(19) Uani 1 1 d .
H7 H 0.2175 0.2177 0.8153 0.056 Uiso 1 1 calc R
C8 C 0.3792(8) 0.1158(7) 0.8567(6) 0.0487(19) Uani 1 1 d .
H8 H 0.3513 0.0798 0.9277 0.058 Uiso 1 1 calc R
C9 C 0.5017(8) 0.0861(7) 0.8215(6) 0.0454(18) Uani 1 1 d .
H9 H 0.5568 0.0314 0.8686 0.055 Uiso 1 1 calc R
C10 C 0.5414(7) 0.1380(6) 0.7164(6) 0.0389(16) Uani 1 1 d .
H10 H 0.6239 0.1172 0.6928 0.047 Uiso 1 1 calc R
C11 C 0.3703(7) 0.6391(6) 0.2183(5) 0.0345(15) Uani 1 1 d .
H11 H 0.4266 0.6542 0.1577 0.041 Uiso 1 1 calc R
C12 C 0.2545(7) 0.7159(6) 0.2074(5) 0.0333(15) Uani 1 1 d .
C13 C 0.1590(7) 0.7208(6) 0.2913(5) 0.0337(15) Uani 1 1 d .
C14 C 0.0517(9) 0.8907(8) 0.1644(7) 0.056(2) Uani 1 1 d .
H14 H -0.0149 0.9502 0.1509 0.067 Uiso 1 1 calc R
C15 C 0.1433(10) 0.8835(7) 0.0822(7) 0.056(2) Uani 1 1 d .
H15 H 0.1374 0.9366 0.0132 0.067 Uiso 1 1 calc R
C16 C 0.2409(9) 0.7979(7) 0.1046(6) 0.0449(19) Uani 1 1 d .
H16 H 0.3017 0.7933 0.0494 0.054 Uiso 1 1 calc R
C17 C 0.9472(6) 0.2063(6) 0.3861(5) 0.0307(14) Uani 1 1 d .
H17 H 1.0068 0.1977 0.4388 0.037 Uiso 1 1 calc R
C18 C 0.8508(6) 0.1246(6) 0.4153(5) 0.0308(14) Uani 1 1 d .
C19 C 0.7683(7) 0.1047(6) 0.3435(5) 0.0321(14) Uani 1 1 d .
C20 C 0.6882(9) 0.0165(7) 0.3857(7) 0.052(2) Uani 1 1 d .
H20 H 0.6331 0.0014 0.3394 0.062 Uiso 1 1 calc R
C21 C 0.6875(9) -0.0485(7) 0.4923(6) 0.054(2) Uani 1 1 d .
H21 H 0.6338 -0.1076 0.5170 0.065 Uiso 1 1 calc R
C22 C 0.7671(8) -0.0266(7) 0.5642(6) 0.0473(19) Uani 1 1 d .
H22 H 0.7647 -0.0680 0.6377 0.057 Uiso 1 1 calc R
C23 C 0.8480(7) 0.0565(6) 0.5244(6) 0.0388(16) Uani 1 1 d .
H23 H 0.9042 0.0689 0.5714 0.047 Uiso 1 1 calc R
C24 C 1.0749(6) 0.3537(6) 0.2850(6) 0.0354(15) Uani 1 1 d .
H24A H 1.1392 0.3285 0.2369 0.042 Uiso 1 1 calc R
H24B H 1.1122 0.3397 0.3551 0.042 Uiso 1 1 calc R
C25 C 1.0329(7) 0.4811(6) 0.2377(6) 0.0356(15) Uani 1 1 d .
H25A H 0.9930 0.5117 0.2949 0.043 Uiso 1 1 calc R
H25B H 1.1073 0.5223 0.2079 0.043 Uiso 1 1 calc R
C26 C 0.9317(6) 0.6022(6) 0.0824(5) 0.0308(14) Uani 1 1 d .
H26 H 0.9954 0.6483 0.0855 0.037 Uiso 1 1 calc R
C27 C 0.8373(6) 0.6562(6) 0.0010(5) 0.0284(13) Uani 1 1 d .
C28 C 0.8480(7) 0.7741(6) -0.0533(6) 0.0368(16) Uani 1 1 d .
H28 H 0.9176 0.8080 -0.0399 0.044 Uiso 1 1 calc R
C29 C 0.7599(8) 0.8403(6) -0.1250(6) 0.0413(17) Uani 1 1 d .
H29 H 0.7704 0.9175 -0.1611 0.050 Uiso 1 1 calc R
C30 C 0.6534(8) 0.7900(7) -0.1436(6) 0.0452(18) Uani 1 1 d .
H30 H 0.5897 0.8354 -0.1885 0.054 Uiso 1 1 calc R
C31 C 0.6428(7) 0.6759(7) -0.0964(6) 0.0392(16) Uani 1 1 d .
H31 H 0.5730 0.6438 -0.1121 0.047 Uiso 1 1 calc R
C32 C 0.7345(6) 0.6034(6) -0.0237(5) 0.0299(14) Uani 1 1 d .

loop_
_atom_site_aniso_label
_atom_site_aniso_U_11
_atom_site_aniso_U_22
_atom_site_aniso_U_33
_atom_site_aniso_U_23
_atom_site_aniso_U_13
_atom_site_aniso_U_12
Pt1 0.02713(13) 0.02767(14) 0.02534(13) -0.01185(10) -0.00319(9) 0.00018(10)
Pt2 0.02571(13) 0.02622(13) 0.02366(12) -0.01177(9) -0.00095(9) -0.00569(9)
Se1 0.0262(3) 0.0433(4) 0.0368(4) -0.0018(3) 0.0008(3) 0.0061(3)
Se2 0.0386(4) 0.0357(4) 0.0298(3) -0.0104(3) -0.0049(3) 0.0096(3)
Se3 0.0557(4) 0.0320(4) 0.0315(3) -0.0107(3) -0.0090(3) -0.0163(3)
Se4 0.0382(4) 0.0323(4) 0.0332(3) -0.0073(3) -0.0110(3) -0.0120(3)
N1 0.038(3) 0.035(3) 0.029(3) -0.015(2) 0.000(2) -0.008(2)
C3 0.047(4) 0.035(4) 0.042(4) -0.009(3) -0.015(3) -0.007(3)
N3 0.034(3) 0.034(3) 0.029(3) -0.016(2) -0.004(2) -0.001(2)
N4 0.029(3) 0.029(3) 0.033(3) -0.017(2) -0.003(2) -0.006(2)
C1 0.039(4) 0.049(5) 0.037(4) -0.011(3) 0.010(3) -0.002(3)
C2 0.049(4) 0.052(5) 0.041(4) -0.022(4) 0.016(4) 0.002(4)
N2 0.028(3) 0.037(3) 0.041(3) -0.022(3) 0.003(2) -0.004(2)
C4 0.026(3) 0.029(3) 0.050(4) -0.015(3) -0.009(3) 0.007(3)
C5 0.033(3) 0.023(3) 0.036(3) -0.015(3) -0.007(3) 0.001(3)
C6 0.033(3) 0.028(3) 0.034(3) -0.011(3) -0.004(3) -0.002(3)
C7 0.050(5) 0.043(4) 0.040(4) -0.004(3) -0.002(3) 0.007(4)
C8 0.053(5) 0.048(5) 0.038(4) -0.006(3) -0.005(4) 0.008(4)
C9 0.049(5) 0.042(4) 0.044(4) -0.012(3) -0.020(4) 0.009(4)
C10 0.036(4) 0.032(4) 0.054(4) -0.022(3) -0.009(3) 0.008(3)
C11 0.048(4) 0.033(4) 0.026(3) -0.014(3) 0.000(3) -0.007(3)
C12 0.043(4) 0.026(3) 0.035(3) -0.011(3) -0.006(3) -0.011(3)
C13 0.044(4) 0.026(3) 0.033(3) -0.008(3) -0.011(3) -0.007(3)
C14 0.053(5) 0.046(5) 0.064(5) -0.003(4) -0.029(4) -0.006(4)
C15 0.084(7) 0.045(5) 0.040(4) -0.003(4) -0.028(4) -0.020(5)
C16 0.067(5) 0.036(4) 0.035(4) -0.010(3) -0.009(4) -0.017(4)
C17 0.031(3) 0.033(4) 0.030(3) -0.012(3) -0.009(3) 0.001(3)
C18 0.034(3) 0.027(3) 0.032(3) -0.012(3) 0.003(3) -0.002(3)
C19 0.040(4) 0.026(3) 0.030(3) -0.009(3) -0.003(3) -0.002(3)
C20 0.078(6) 0.035(4) 0.047(4) -0.011(3) -0.011(4) -0.022(4)
C21 0.077(6) 0.041(5) 0.043(4) -0.003(4) -0.002(4) -0.026(4)
C22 0.063(5) 0.035(4) 0.039(4) -0.004(3) 0.005(4) -0.006(4)
C23 0.046(4) 0.039(4) 0.034(4) -0.015(3) -0.007(3) 0.002(3)
C24 0.028(3) 0.040(4) 0.040(4) -0.013(3) -0.006(3) -0.004(3)
C25 0.039(4) 0.034(4) 0.040(4) -0.016(3) -0.011(3) -0.007(3)
C26 0.031(3) 0.033(4) 0.037(3) -0.020(3) 0.002(3) -0.012(3)
C27 0.028(3) 0.028(3) 0.031(3) -0.012(3) 0.002(3) -0.003(3)
C28 0.046(4) 0.031(4) 0.038(4) -0.017(3) -0.001(3) -0.007(3)
C29 0.055(5) 0.027(4) 0.042(4) -0.009(3) -0.006(3) -0.001(3)
C30 0.047(4) 0.040(4) 0.047(4) -0.013(3) -0.008(4) 0.005(4)
C31 0.032(4) 0.046(4) 0.036(4) -0.006(3) -0.004(3) -0.003(3)
C32 0.033(3) 0.027(3) 0.031(3) -0.010(3) -0.002(3) -0.003(3)

loop_
_atom_type_symbol
_atom_type_description
_atom_type_scat_dispersion_real
_atom_type_scat_dispersion_imag
_atom_type_scat_source
C C 0.0033 0.0016 'International Tables Vol C Tables 4.2.6.8 and 6.1.1.4'
H H 0.0000 0.0000 'International Tables Vol C Tables 4.2.6.8 and 6.1.1.4'
N N 0.0061 0.0033 'International Tables Vol C Tables 4.2.6.8 and 6.1.1.4'
Se Se -0.0929 2.2259 'International Tables Vol C Tables 4.2.6.8 and 6.1.1.4'
Pt Pt -1.7033 8.3905 'International Tables Vol C Tables 4.2.6.8 and 6.1.1.4'

loop_
_geom_angle_atom_site_label_1
_geom_angle_atom_site_label_2
_geom_angle_atom_site_label_3
_geom_angle
N2 Pt1 N1 83.3(2)
N2 Pt1 Se2 174.44(15)
N1 Pt1 Se2 95.51(17)
N2 Pt1 Se1 94.55(16)
N1 Pt1 Se1 174.42(15)
Se2 Pt1 Se1 87.08(3)
N4 Pt2 N3 83.2(2)
N4 Pt2 Se4 96.19(16)
N3 Pt2 Se4 175.96(15)
N4 Pt2 Se3 174.96(15)
N3 Pt2 Se3 93.28(16)
Se4 Pt2 Se3 87.58(3)
C6 Se1 Pt1 104.9(2)
C13 Se2 Pt1 106.4(2)
C19 Se3 Pt2 103.6(2)
C32 Se4 Pt2 106.1(2)
C11 N1 C1 117.4(6)
C11 N1 Pt1 131.3(5)
C1 N1 Pt1 111.3(4)
C13 C3 C14 121.4(8)
C13 C3 H3 119.3
C14 C3 H3 119.3
C17 N3 C24 118.3(6)
C17 N3 Pt2 131.4(5)
C24 N3 Pt2 110.2(4)
C26 N4 C25 115.3(5)
C26 N4 Pt2 132.7(4)
C25 N4 Pt2 111.9(4)
N1 C1 C2 108.6(6)
N1 C1 H1A 110.0
C2 C1 H1A 110.0
N1 C1 H1B 110.0
C2 C1 H1B 110.0
H1A C1 H1B 108.3
N2 C2 C1 108.6(6)
N2 C2 H2A 110.0
C1 C2 H2A 110.0
N2 C2 H2B 110.0
C1 C2 H2B 110.0
H2A C2 H2B 108.3
C4 N2 C2 117.2(6)
C4 N2 Pt1 131.4(5)
C2 N2 Pt1 111.2(5)
N2 C4 C5 129.5(6)
N2 C4 H4 115.3
C5 C4 H4 115.3
C6 C5 C10 118.3(6)
C6 C5 C4 126.3(6)
C10 C5 C4 115.2(6)
C5 C6 C7 118.3(6)
C5 C6 Se1 127.1(5)
C7 C6 Se1 114.6(5)
C8 C7 C6 121.3(7)
C8 C7 H7 119.4
C6 C7 H7 119.4
C7 C8 C9 120.8(8)
C7 C8 H8 119.6
C9 C8 H8 119.6
C10 C9 C8 119.3(7)
C10 C9 H9 120.4
C8 C9 H9 120.4
C9 C10 C5 122.0(7)
C9 C10 H10 119.0
C5 C10 H10 119.0
N1 C11 C12 130.0(6)
N1 C11 H11 115.0
C12 C11 H11 115.0
C16 C12 C11 114.6(7)
C16 C12 C13 118.7(7)
C11 C12 C13 126.6(6)
C3 C13 C12 118.0(6)
C3 C13 Se2 115.1(5)
C12 C13 Se2 126.9(5)
C15 C14 C3 120.1(8)
C15 C14 H14 119.9
C3 C14 H14 119.9
C16 C15 C14 118.9(8)
C16 C15 H15 120.6
C14 C15 H15 120.6
C15 C16 C12 122.8(8)
C15 C16 H16 118.6
C12 C16 H16 118.6
N3 C17 C18 129.1(6)
N3 C17 H17 115.5
C18 C17 H17 115.5
C23 C18 C19 118.9(6)
C23 C18 C17 115.2(6)
C19 C18 C17 125.8(6)
C20 C19 C18 117.3(6)
C20 C19 Se3 115.5(5)
C18 C19 Se3 127.3(5)
C21 C20 C19 122.6(8)
C21 C20 H20 118.7
C19 C20 H20 118.7
C20 C21 C22 120.1(7)
C20 C21 H21 120.0
C22 C21 H21 120.0
C23 C22 C21 118.3(7)
C23 C22 H22 120.8
C21 C22 H22 120.8
C22 C23 C18 122.8(7)
C22 C23 H23 118.6
C18 C23 H23 118.6
N3 C24 C25 108.5(6)
N3 C24 H24A 110.0
C25 C24 H24A 110.0
N3 C24 H24B 110.0
C25 C24 H24B 110.0
H24A C24 H24B 108.4
N4 C25 C24 110.8(5)
N4 C25 H25A 109.5
C24 C25 H25A 109.5
N4 C25 H25B 109.5
C24 C25 H25B 109.5
H25A C25 H25B 108.1
N4 C26 C27 129.7(6)
N4 C26 H26 115.1
C27 C26 H26 115.1
C28 C27 C32 118.6(6)
C28 C27 C26 114.9(6)
C32 C27 C26 126.4(6)
C29 C28 C27 122.3(7)
C29 C28 H28 118.8
C27 C28 H28 118.8
C28 C29 C30 118.9(7)
C28 C29 H29 120.5
C30 C29 H29 120.5
C31 C30 C29 120.3(7)
C31 C30 H30 119.8
C29 C30 H30 119.8
C30 C31 C32 122.3(7)
C30 C31 H31 118.9
C32 C31 H31 118.9
C31 C32 C27 117.3(6)
C31 C32 Se4 115.0(5)
C27 C32 Se4 127.7(5)

loop_
_geom_bond_atom_site_label_1
_geom_bond_atom_site_label_2
_geom_bond_distance
Pt1 N2 2.015(6)
Pt1 N1 2.017(5)
Pt1 Se2 2.3641(7)
Pt1 Se1 2.3731(7)
Pt2 N4 2.020(5)
Pt2 N3 2.026(5)
Pt2 Se4 2.3672(7)
Pt2 Se3 2.3866(7)
Se1 C6 1.900(7)
Se2 C13 1.884(7)
Se3 C19 1.895(6)
Se4 C32 1.882(6)
N1 C11 1.313(9)
N1 C1 1.475(9)
C3 C13 1.381(10)
C3 C14 1.405(11)
C3 H3 0.9300
N3 C17 1.283(8)
N3 C24 1.472(8)
N4 C26 1.290(8)
N4 C25 1.475(8)
C1 C2 1.515(11)
C1 H1A 0.9700
C1 H1B 0.9700
C2 N2 1.473(8)
C2 H2A 0.9700
C2 H2B 0.9700
N2 C4 1.306(9)
C4 C5 1.446(9)
C4 H4 0.9300
C5 C6 1.401(9)
C5 C10 1.408(10)
C6 C7 1.416(10)
C7 C8 1.357(11)
C7 H7 0.9300
C8 C9 1.377(11)
C8 H8 0.9300
C9 C10 1.367(11)
C9 H9 0.9300
C10 H10 0.9300
C11 C12 1.432(10)
C11 H11 0.9300
C12 C16 1.403(10)
C12 C13 1.430(10)
C14 C15 1.394(13)
C14 H14 0.9300
C15 C16 1.353(12)
C15 H15 0.9300
C16 H16 0.9300
C17 C18 1.452(9)
C17 H17 0.9300
C18 C23 1.401(9)
C18 C19 1.402(9)
C19 C20 1.395(10)
C20 C21 1.363(11)
C20 H20 0.9300
C21 C22 1.393(12)
C21 H21 0.9300
C22 C23 1.352(10)
C22 H22 0.9300
C23 H23 0.9300
C24 C25 1.509(10)
C24 H24A 0.9700
C24 H24B 0.9700
C25 H25A 0.9700
C25 H25B 0.9700
C26 C27 1.448(9)
C26 H26 0.9300
C27 C28 1.407(9)
C27 C32 1.418(9)
C28 C29 1.363(10)
C28 H28 0.9300
C29 C30 1.402(11)
C29 H29 0.9300
C30 C31 1.350(11)
C30 H30 0.9300
C31 C32 1.421(10)
C31 H31 0.9300
